data_2105334
loop_
_publ_author_name
'Kitano, Y.'
'Komura, Y.'

_publ_section_title
;
 Long-period stacking variants and their electron-concentration dependence
 in the Mg-base friauf-laves phases
;
_journal_name_full 'Acta Crystallographica B (24,1968-38,1982)'
_journal_page_first 2496
_journal_page_last 2501
_journal_paper_doi 10.1107/S0567740877008784
_journal_volume 33
_journal_year 1977
_chemical_formula_sum 'Ag0.2 Mg Zn1.8'
_chemical_name_systematic 'Magnesium silver zinc (1/0.2/1.8)'
_space_group_IT_number 166
_symmetry_space_group_name_Hall '-R 3 2"'
_symmetry_space_group_name_H-M 'R -3 m :H'
_cell_angle_alpha 90
_cell_angle_beta 90
_cell_angle_gamma 120
_cell_formula_units_Z 42
_cell_length_a 5.21
_cell_length_b 5.21
_cell_length_c 90.3
_cell_volume 2122.725
_citation_journal_id_ASTM ACBCAR
_cod_data_source_file silver0-1_28.cif
_cod_data_source_block Ag0.2Mg1Zn1.8
_cod_original_cell_volume 2122.726
_cod_original_formula_sum 'Ag0.2 Mg1 Zn1.8'
_cod_database_code 2105334

loop_
_symmetry_equiv_pos_as_xyz
x,y,z
-y,x-y,z
-x+y,-x,z
y,x,-z
-x,-x+y,-z
x-y,-y,-z
-x,-y,-z
y,-x+y,-z
x-y,x,-z
-y,-x,z
x,x-y,z
-x+y,y,z
x+2/3,y+1/3,z+1/3
-y+2/3,x-y+1/3,z+1/3
-x+y+2/3,-x+1/3,z+1/3
y+2/3,x+1/3,-z+1/3
-x+2/3,-x+y+1/3,-z+1/3
x-y+2/3,-y+1/3,-z+1/3
-x+2/3,-y+1/3,-z+1/3
y+2/3,-x+y+1/3,-z+1/3
x-y+2/3,x+1/3,-z+1/3
-y+2/3,-x+1/3,z+1/3
x+2/3,x-y+1/3,z+1/3
-x+y+2/3,y+1/3,z+1/3
x+1/3,y+2/3,z+2/3
-y+1/3,x-y+2/3,z+2/3
-x+y+1/3,-x+2/3,z+2/3
y+1/3,x+2/3,-z+2/3
-x+1/3,-x+y+2/3,-z+2/3
x-y+1/3,-y+2/3,-z+2/3
-x+1/3,-y+2/3,-z+2/3
y+1/3,-x+y+2/3,-z+2/3
x-y+1/3,x+2/3,-z+2/3
-y+1/3,-x+2/3,z+2/3
x+1/3,x-y+2/3,z+2/3
-x+y+1/3,y+2/3,z+2/3

loop_
_atom_site_label
_atom_site_type_symbol
_atom_site_fract_x
_atom_site_fract_y
_atom_site_fract_z
_atom_site_occupancy
Ag7 Ag 0.5 0.5 0.1905 0.1
Ag8 Ag 0.5 0.5 0.381 0.1
Ag3 Ag 0 0 0.3095 0.1
Zn7 Zn 0.5 0.5 0.1905 0.9
Zn8 Zn 0.5 0.5 0.381 0.9
Mg4 Mg 0 0 0.17262 1
Ag1 Ag 0 0 0.5 0.1
Ag4 Ag 0 0 0.4524 0.1
Mg1 Mg 0 0 0.01786 1
Mg2 Mg 0 0 0.07738 1
Ag5 Ag 0.5 0 0 0.1
Zn6 Zn 0.5 0.5 0.0952 0.9
Ag2 Ag 0 0 0.2619 0.1
Mg6 Mg 0 0 0.3631 1
Zn4 Zn 0 0 0.4524 0.9
Mg7 Mg 0 0 0.39881 1
Zn5 Zn 0.5 0 0 0.9
Zn1 Zn 0 0 0.5 0.9
Zn3 Zn 0 0 0.3095 0.9
Zn2 Zn 0 0 0.2619 0.9
Mg3 Mg 0 0 0.1131 1
Ag6 Ag 0.5 0.5 0.0952 0.1
Mg5 Mg 0 0 0.20833 1
